data_4341449
loop_
_publ_author_name
'Sengupta, Debabrata'
'Ghosh, Pradip'
'Chatterjee, Tanmay'
'Datta, Harashit'
'Paul, Nanda D.'
'Goswami, Sreebrata'

_publ_section_title
;
 Ligand-Centered Redox in Nickel(II) Complexes of 2-(Arylazo)pyridine and
 Isolation of 2-Pyridyl-Substituted Triaryl Hydrazines via Catalytic
 N-Arylation of Azo-Function.
;
_journal_name_full 'Inorganic chemistry'
_journal_page_first 141105122752002
_journal_paper_doi 10.1021/ic501656s
_journal_year 2014
_chemical_formula_moiety 'C33 H27 N9 Ni, 2(Cl O4)'
_chemical_formula_sum 'C33 H27 Cl2 N9 Ni O8'
_chemical_formula_weight 807.23
_chemical_name_systematic
;
 ?
;
_space_group_IT_number 14
_symmetry_cell_setting monoclinic
_symmetry_space_group_name_Hall '-P 2ybc'
_symmetry_space_group_name_H-M 'P 1 21/c 1'
_atom_sites_solution_hydrogens geom
_atom_sites_solution_primary direct
_atom_sites_solution_secondary difmap
_audit_creation_method SHELXL-97
_cell_angle_alpha 90.00
_cell_angle_beta 93.296(2)
_cell_angle_gamma 90.00
_cell_formula_units_Z 4
_cell_length_a 9.3581(7)
_cell_length_b 9.6869(7)
_cell_length_c 39.014(3)
_cell_measurement_temperature 293(2)
_cell_volume 3530.8(5)
_computing_cell_refinement 'Bruker SMART'
_computing_data_collection 'Bruker SMART'
_computing_data_reduction 'Bruker SAINT'
_computing_molecular_graphics 'Bruker SHELXTL'
_computing_publication_material 'Bruker SHELXTL'
_computing_structure_refinement 'SHELXL-97 (Sheldrick, 1997)'
_computing_structure_solution 'SHELXS-97 (Sheldrick, 1990)'
_diffrn_ambient_temperature 293(2)
_diffrn_measured_fraction_theta_full 1.893
_diffrn_measured_fraction_theta_max 1.893
_diffrn_measurement_device_type 'CCD area detector'
_diffrn_measurement_method 'phi SCANS'
_diffrn_radiation_monochromator graphite
_diffrn_radiation_source 'fine-focus sealed tube'
_diffrn_radiation_type MoK\a
_diffrn_radiation_wavelength 0.71073
_diffrn_reflns_av_R_equivalents 0.0330
_diffrn_reflns_av_sigmaI/netI 0.0322
_diffrn_reflns_limit_h_max 12
_diffrn_reflns_limit_h_min -13
_diffrn_reflns_limit_k_max 12
_diffrn_reflns_limit_k_min -12
_diffrn_reflns_limit_l_max 57
_diffrn_reflns_limit_l_min -57
_diffrn_reflns_number 53081
_diffrn_reflns_theta_full 32.09
_diffrn_reflns_theta_max 32.09
_diffrn_reflns_theta_min 1.05
_exptl_absorpt_coefficient_mu 0.766
_exptl_absorpt_correction_T_max 0.892
_exptl_absorpt_correction_T_min 0.851
_exptl_absorpt_correction_type empirical
_exptl_absorpt_process_details SADABS
_exptl_crystal_colour Green
_exptl_crystal_density_diffrn 1.519
_exptl_crystal_density_method 'not measured'
_exptl_crystal_description Plate
_exptl_crystal_F_000 1656
_exptl_crystal_size_max 0.19
_exptl_crystal_size_mid 0.15
_exptl_crystal_size_min 0.12
_refine_diff_density_max 0.533
_refine_diff_density_min -0.405
_refine_diff_density_rms 0.068
_refine_ls_extinction_method SHELXL
_refine_ls_goodness_of_fit_ref 1.040
_refine_ls_hydrogen_treatment constr
_refine_ls_matrix_type full
_refine_ls_number_parameters 478
_refine_ls_number_reflns 12353
_refine_ls_number_restraints 0
_refine_ls_restrained_S_all 1.040
_refine_ls_R_factor_all 0.0572
_refine_ls_R_factor_gt 0.0431
_refine_ls_shift/su_max 0.005
_refine_ls_shift/su_mean 0.001
_refine_ls_structure_factor_coef Fsqd
_refine_ls_weighting_details 'calc w=1/[\s^2^(Fo^2^)+(0.0464P)^2^+2.5949P] where P=(Fo^2^+2Fc^2^)/3'
_refine_ls_weighting_scheme calc
_refine_ls_wR_factor_gt 0.1015
_refine_ls_wR_factor_ref 0.1074
_reflns_number_gt 8960
_reflns_number_total 12353
_reflns_threshold_expression >2sigma(I)
_cod_data_source_file ic501656s_si_002.cif
_cod_data_source_block 1a(ClO4)2
_cod_depositor_comments
;
The following automatic conversions were performed:

'_symmetry_cell_setting' value 'Monoclinic' changed to 'monoclinic'
according to
/home/saulius/struct/COD-crude-data--automatic-downloads/rss-feeds/ACS/lib/dictionaries/cif_core.dic
dictionary named 'cif_core.dic' version 2.4.2 from
2011-04-26.

'_exptl_absorpt_correction_type' value 'Empirical'
changed to 'empirical' according to
/home/saulius/struct/COD-crude-data--automatic-downloads/rss-feeds/ACS/lib/dictionaries/cif_core.dic
dictionary named 'cif_core.dic' version 2.4.2 from 2011-04-26.

Automatic conversion script
Id: cif_fix_values 2827 2014-09-09 07:05:25Z andrius 
;
_cod_original_cell_volume 3530.9(5)
_cod_original_sg_symbol_H-M P21/c
_cod_database_code 4341449

loop_
_symmetry_equiv_pos_as_xyz
'x, y, z'
'-x, y+1/2, -z+1/2'
'-x, -y, -z'
'x, -y-1/2, z-1/2'

loop_
_atom_site_label
_atom_site_type_symbol
_atom_site_fract_x
_atom_site_fract_y
_atom_site_fract_z
_atom_site_U_iso_or_equiv
_atom_site_adp_type
_atom_site_occupancy
_atom_site_symmetry_multiplicity
_atom_site_calc_flag
_atom_site_refinement_flags
Ni1 Ni 0.61096(2) 0.10554(2) 0.119100(5) 0.01760(6) Uani 1 1 d .
C11 C 0.36992(19) 0.2566(2) 0.05202(4) 0.0246(4) Uani 1 1 d .
H11 H 0.4527 0.2193 0.0437 0.030 Uiso 1 1 calc R
C6 C 0.31230(18) 0.20177(19) 0.08109(4) 0.0222(3) Uani 1 1 d .
C1 C 0.60137(19) -0.17002(19) 0.15863(5) 0.0239(3) Uani 1 1 d .
H1 H 0.7005 -0.1643 0.1617 0.029 Uiso 1 1 calc R
C4 C 0.3105(2) -0.1919(2) 0.14905(5) 0.0289(4) Uani 1 1 d .
H4 H 0.2116 -0.1966 0.1453 0.035 Uiso 1 1 calc R
C3 C 0.3845(2) -0.2896(2) 0.16902(5) 0.0304(4) Uani 1 1 d .
H3 H 0.3359 -0.3610 0.1792 0.036 Uiso 1 1 calc R
C8 C 0.1232(2) 0.3682(2) 0.07761(6) 0.0374(5) Uani 1 1 d .
H8 H 0.0411 0.4065 0.0860 0.045 Uiso 1 1 calc R
C2 C 0.5318(2) -0.2794(2) 0.17350(5) 0.0285(4) Uani 1 1 d .
H2 H 0.5837 -0.3452 0.1863 0.034 Uiso 1 1 calc R
C5 C 0.38856(18) -0.08704(19) 0.13491(4) 0.0222(3) Uani 1 1 d .
C9 C 0.1808(2) 0.4238(2) 0.04856(6) 0.0385(5) Uani 1 1 d .
H9 H 0.1372 0.4996 0.0377 0.046 Uiso 1 1 calc R
C10 C 0.3026(2) 0.3669(2) 0.03565(5) 0.0327(4) Uani 1 1 d .
H10 H 0.3390 0.4034 0.0159 0.039 Uiso 1 1 calc R
N3 N 0.39008(15) 0.09452(16) 0.09923(3) 0.0206(3) Uani 1 1 d .
N2 N 0.31156(15) 0.01115(17) 0.11427(4) 0.0232(3) Uani 1 1 d .
N1 N 0.53172(15) -0.07238(16) 0.14002(4) 0.0202(3) Uani 1 1 d .
C17 C 0.84703(18) 0.12577(19) 0.17966(4) 0.0218(3) Uani 1 1 d .
C22 C 0.80986(19) 0.2561(2) 0.19065(5) 0.0245(4) Uani 1 1 d .
H22 H 0.7739 0.3216 0.1750 0.029 Uiso 1 1 calc R
C12 C 0.68808(19) -0.0428(2) 0.05372(4) 0.0249(4) Uani 1 1 d .
H12 H 0.5932 -0.0316 0.0458 0.030 Uiso 1 1 calc R
C13 C 0.7847(2) -0.1034(2) 0.03223(5) 0.0312(4) Uani 1 1 d .
H13 H 0.7543 -0.1317 0.0102 0.037 Uiso 1 1 calc R
C18 C 0.9039(2) 0.0272(2) 0.20248(5) 0.0278(4) Uani 1 1 d .
H18 H 0.9320 -0.0589 0.1947 0.033 Uiso 1 1 calc R
C16 C 0.86654(18) -0.01904(19) 0.09643(4) 0.0223(3) Uani 1 1 d .
C20 C 0.8788(2) 0.1894(2) 0.24850(5) 0.0333(4) Uani 1 1 d .
H20 H 0.8875 0.2102 0.2718 0.040 Uiso 1 1 calc R
C15 C 0.9678(2) -0.0780(2) 0.07680(5) 0.0322(4) Uani 1 1 d .
H15 H 1.0620 -0.0886 0.0853 0.039 Uiso 1 1 calc R
C14 C 0.9249(2) -0.1211(2) 0.04390(5) 0.0367(5) Uani 1 1 d .
H14 H 0.9903 -0.1615 0.0299 0.044 Uiso 1 1 calc R
C21 C 0.8269(2) 0.2877(2) 0.22529(5) 0.0299(4) Uani 1 1 d .
H21 H 0.8033 0.3753 0.2329 0.036 Uiso 1 1 calc R
C19 C 0.9178(2) 0.0605(2) 0.23717(5) 0.0330(4) Uani 1 1 d .
H19 H 0.9536 -0.0047 0.2529 0.040 Uiso 1 1 calc R
N6 N 0.81331(15) 0.08982(15) 0.14451(4) 0.0197(3) Uani 1 1 d .
N5 N 0.90989(15) 0.02578(17) 0.13011(4) 0.0232(3) Uani 1 1 d .
N4 N 0.72859(15) -0.00049(16) 0.08538(4) 0.0209(3) Uani 1 1 d .
C28 C 0.43149(18) 0.22231(19) 0.18056(4) 0.0222(3) Uani 1 1 d .
C23 C 0.72689(19) 0.3217(2) 0.07021(4) 0.0242(4) Uani 1 1 d .
H23 H 0.7817 0.2520 0.0611 0.029 Uiso 1 1 calc R
C29 C 0.4823(2) 0.1233(2) 0.20381(4) 0.0263(4) Uani 1 1 d .
H29 H 0.5666 0.0759 0.2003 0.032 Uiso 1 1 calc R
C33 C 0.3026(2) 0.2914(2) 0.18478(5) 0.0292(4) Uani 1 1 d .
H33 H 0.2688 0.3571 0.1689 0.035 Uiso 1 1 calc R
C30 C 0.4058(2) 0.0956(2) 0.23247(5) 0.0346(5) Uani 1 1 d .
H30 H 0.4404 0.0315 0.2486 0.042 Uiso 1 1 calc R
C32 C 0.2261(2) 0.2595(2) 0.21321(6) 0.0372(5) Uani 1 1 d .
H32 H 0.1393 0.3032 0.2162 0.045 Uiso 1 1 calc R
C25 C 0.6435(2) 0.5541(2) 0.06767(5) 0.0319(4) Uani 1 1 d .
H25 H 0.6395 0.6407 0.0574 0.038 Uiso 1 1 calc R
C24 C 0.7263(2) 0.4508(2) 0.05493(5) 0.0291(4) Uani 1 1 d .
H24 H 0.7813 0.4675 0.0363 0.035 Uiso 1 1 calc R
C31 C 0.2775(2) 0.1636(3) 0.23701(5) 0.0397(5) Uani 1 1 d .
H31 H 0.2262 0.1444 0.2562 0.048 Uiso 1 1 calc R
N7 N 0.65194(15) 0.29340(16) 0.09740(3) 0.0197(3) Uani 1 1 d .
N9 N 0.51258(15) 0.24943(16) 0.15133(3) 0.0197(3) Uani 1 1 d .
N8 N 0.49894(16) 0.37098(16) 0.13995(4) 0.0220(3) Uani 1 1 d .
C7 C 0.1880(2) 0.2560(2) 0.09404(5) 0.0296(4) Uani 1 1 d .
H7 H 0.1495 0.2175 0.1133 0.035 Uiso 1 1 calc R
C26 C 0.5661(2) 0.5266(2) 0.09620(5) 0.0273(4) Uani 1 1 d .
H26 H 0.5094 0.5943 0.1055 0.033 Uiso 1 1 calc R
C27 C 0.57527(18) 0.39704(19) 0.11033(4) 0.0213(3) Uani 1 1 d .
Cl1 Cl 0.94139(4) 0.59290(5) 0.159416(11) 0.02565(10) Uani 1 1 d .
O3 O 0.84514(19) 0.5921(2) 0.18672(4) 0.0498(4) Uani 1 1 d .
O1 O 0.8869(2) 0.5031(3) 0.13321(4) 0.0650(6) Uani 1 1 d .
O2 O 0.9540(2) 0.7297(2) 0.14686(7) 0.0724(7) Uani 1 1 d .
O4 O 1.07884(17) 0.5449(2) 0.17192(5) 0.0503(4) Uani 1 1 d .
Cl2 Cl 0.32584(5) 0.79264(5) 0.029630(11) 0.02837(10) Uani 1 1 d .
O7 O 0.20221(17) 0.7448(2) 0.00969(5) 0.0484(4) Uani 1 1 d .
O6 O 0.3254(2) 0.7435(2) 0.06396(4) 0.0594(5) Uani 1 1 d .
O5 O 0.45083(19) 0.7431(3) 0.01432(5) 0.0675(6) Uani 1 1 d .
O8 O 0.3272(3) 0.9393(2) 0.03074(6) 0.0706(7) Uani 1 1 d .

loop_
_atom_site_aniso_label
_atom_site_aniso_U_11
_atom_site_aniso_U_22
_atom_site_aniso_U_33
_atom_site_aniso_U_23
_atom_site_aniso_U_13
_atom_site_aniso_U_12
Ni1 0.01411(10) 0.01922(12) 0.01951(10) 0.00081(8) 0.00127(7) 0.00116(8)
C11 0.0232(9) 0.0263(10) 0.0238(8) -0.0007(7) -0.0029(6) -0.0005(7)
C6 0.0176(8) 0.0239(9) 0.0244(7) -0.0019(7) -0.0051(6) 0.0004(6)
C1 0.0207(8) 0.0230(9) 0.0278(8) 0.0006(7) 0.0000(6) 0.0000(7)
C4 0.0213(9) 0.0354(11) 0.0301(9) 0.0026(8) 0.0019(7) -0.0068(7)
C3 0.0309(10) 0.0291(11) 0.0311(9) 0.0057(8) 0.0029(7) -0.0082(8)
C8 0.0246(10) 0.0356(12) 0.0514(12) -0.0037(10) -0.0019(8) 0.0102(8)
C2 0.0321(10) 0.0246(10) 0.0286(9) 0.0049(7) -0.0003(7) -0.0007(7)
C5 0.0197(8) 0.0253(9) 0.0214(7) -0.0001(6) 0.0012(6) -0.0018(6)
C9 0.0370(11) 0.0286(11) 0.0481(12) 0.0045(9) -0.0134(9) 0.0072(9)
C10 0.0362(11) 0.0308(11) 0.0300(9) 0.0046(8) -0.0074(8) -0.0010(8)
N3 0.0185(7) 0.0236(8) 0.0195(6) -0.0021(5) -0.0010(5) 0.0002(5)
N2 0.0186(7) 0.0270(8) 0.0236(7) 0.0004(6) -0.0009(5) -0.0017(6)
N1 0.0183(7) 0.0207(8) 0.0217(6) -0.0009(5) 0.0016(5) -0.0008(5)
C17 0.0177(8) 0.0257(9) 0.0216(7) 0.0016(6) -0.0011(6) -0.0036(6)
C22 0.0208(8) 0.0248(9) 0.0274(8) 0.0008(7) -0.0039(6) -0.0029(7)
C12 0.0230(8) 0.0247(10) 0.0267(8) -0.0022(7) -0.0033(6) 0.0012(7)
C13 0.0348(10) 0.0330(11) 0.0257(8) -0.0059(8) 0.0008(7) 0.0052(8)
C18 0.0257(9) 0.0259(10) 0.0313(9) 0.0044(7) -0.0031(7) -0.0018(7)
C16 0.0182(8) 0.0247(9) 0.0239(7) 0.0005(7) 0.0006(6) 0.0015(6)
C20 0.0308(10) 0.0473(13) 0.0215(8) -0.0003(8) -0.0009(7) -0.0076(9)
C15 0.0205(9) 0.0443(13) 0.0318(9) -0.0054(8) 0.0017(7) 0.0062(8)
C14 0.0315(10) 0.0461(13) 0.0331(10) -0.0071(9) 0.0075(8) 0.0101(9)
C21 0.0261(9) 0.0327(11) 0.0307(9) -0.0063(8) 0.0000(7) -0.0030(8)
C19 0.0330(10) 0.0380(12) 0.0273(9) 0.0100(8) -0.0058(7) -0.0047(8)
N6 0.0174(6) 0.0208(8) 0.0209(6) 0.0030(5) 0.0002(5) -0.0013(5)
N5 0.0180(7) 0.0272(8) 0.0243(7) 0.0004(6) -0.0001(5) -0.0002(6)
N4 0.0182(7) 0.0211(8) 0.0233(6) 0.0003(5) 0.0009(5) 0.0006(5)
C28 0.0208(8) 0.0257(10) 0.0207(7) -0.0030(6) 0.0047(6) -0.0029(6)
C23 0.0226(8) 0.0275(10) 0.0229(7) 0.0024(7) 0.0036(6) 0.0000(7)
C29 0.0250(9) 0.0298(10) 0.0243(8) -0.0003(7) 0.0034(6) -0.0014(7)
C33 0.0260(9) 0.0314(11) 0.0309(9) -0.0023(8) 0.0075(7) 0.0015(8)
C30 0.0364(11) 0.0425(13) 0.0252(9) 0.0053(8) 0.0044(8) -0.0051(9)
C32 0.0302(10) 0.0438(13) 0.0394(11) -0.0052(9) 0.0162(8) 0.0017(9)
C25 0.0407(11) 0.0244(10) 0.0303(9) 0.0079(8) 0.0002(8) -0.0014(8)
C24 0.0330(10) 0.0307(11) 0.0239(8) 0.0054(7) 0.0027(7) -0.0032(8)
C31 0.0386(12) 0.0517(14) 0.0304(10) -0.0012(9) 0.0152(8) -0.0074(10)
N7 0.0173(7) 0.0222(8) 0.0193(6) 0.0011(5) 0.0000(5) -0.0007(5)
N9 0.0181(7) 0.0230(8) 0.0180(6) -0.0002(5) 0.0004(5) -0.0012(5)
N8 0.0222(7) 0.0221(8) 0.0218(6) 0.0004(5) 0.0014(5) 0.0004(6)
C7 0.0215(9) 0.0341(11) 0.0329(9) -0.0032(8) 0.0001(7) 0.0021(7)
C26 0.0330(10) 0.0224(10) 0.0264(8) -0.0003(7) 0.0005(7) 0.0038(7)
C27 0.0206(8) 0.0230(9) 0.0201(7) 0.0007(6) -0.0011(6) 0.0000(6)
Cl1 0.02031(19) 0.0290(2) 0.02759(19) 0.00124(16) 0.00101(15) 0.00111(16)
O3 0.0501(10) 0.0586(12) 0.0429(9) 0.0053(8) 0.0229(8) 0.0135(8)
O1 0.0564(11) 0.1012(17) 0.0367(9) -0.0247(10) -0.0028(8) -0.0251(11)
O2 0.0563(12) 0.0438(12) 0.1200(19) 0.0365(12) 0.0309(12) 0.0104(9)
O4 0.0286(8) 0.0618(12) 0.0590(10) -0.0012(9) -0.0098(7) 0.0139(8)
Cl2 0.0280(2) 0.0301(2) 0.0271(2) -0.00076(17) 0.00274(16) 0.00150(17)
O7 0.0269(8) 0.0626(12) 0.0555(10) -0.0240(9) 0.0005(7) -0.0012(7)
O6 0.0876(15) 0.0605(13) 0.0306(8) 0.0064(8) 0.0085(9) 0.0018(11)
O5 0.0320(9) 0.1182(19) 0.0531(11) -0.0191(12) 0.0102(8) 0.0131(11)
O8 0.1095(18) 0.0278(10) 0.0697(13) 0.0032(9) -0.0364(12) -0.0020(10)

loop_
_atom_type_symbol
_atom_type_description
_atom_type_scat_dispersion_real
_atom_type_scat_dispersion_imag
_atom_type_scat_source
C C 0.0033 0.0016 'International Tables Vol C Tables 4.2.6.8 and 6.1.1.4'
H H 0.0000 0.0000 'International Tables Vol C Tables 4.2.6.8 and 6.1.1.4'
N N 0.0061 0.0033 'International Tables Vol C Tables 4.2.6.8 and 6.1.1.4'
Ni Ni 0.3393 1.1124 'International Tables Vol C Tables 4.2.6.8 and 6.1.1.4'
Cl Cl 0.1484 0.1585 'International Tables Vol C Tables 4.2.6.8 and 6.1.1.4'
O O 0.0106 0.0060 'International Tables Vol C Tables 4.2.6.8 and 6.1.1.4'

loop_
_geom_angle_atom_site_label_1
_geom_angle_atom_site_label_2
_geom_angle_atom_site_label_3
_geom_angle
N4 Ni1 N7 93.43(6)
N4 Ni1 N1 93.10(6)
N7 Ni1 N1 169.68(6)
N4 Ni1 N6 76.22(6)
N7 Ni1 N6 94.27(6)
N1 Ni1 N6 95.04(6)
N4 Ni1 N9 168.81(6)
N7 Ni1 N9 76.10(6)
N1 Ni1 N9 97.83(6)
N6 Ni1 N9 100.30(6)
N4 Ni1 N3 106.46(6)
N7 Ni1 N3 95.34(6)
N1 Ni1 N3 75.13(6)
N6 Ni1 N3 169.83(6)
N9 Ni1 N3 78.87(5)
C10 C11 C6 119.08(18)
C11 C6 C7 121.45(17)
C11 C6 N3 118.07(15)
C7 C6 N3 120.29(16)
N1 C1 C2 122.73(17)
C5 C4 C3 117.85(17)
C2 C3 C4 118.99(18)
C7 C8 C9 120.14(19)
C3 C2 C1 119.31(18)
N1 C5 C4 124.06(17)
N1 C5 N2 118.76(15)
C4 C5 N2 117.17(16)
C10 C9 C8 120.46(19)
C11 C10 C9 120.2(2)
N2 N3 C6 113.70(14)
N2 N3 Ni1 115.77(11)
C6 N3 Ni1 126.02(11)
N3 N2 C5 113.84(14)
C1 N1 C5 116.97(15)
C1 N1 Ni1 129.05(12)
C5 N1 Ni1 113.93(12)
C22 C17 C18 121.46(17)
C22 C17 N6 118.22(15)
C18 C17 N6 120.07(17)
C21 C22 C17 119.12(18)
N4 C12 C13 121.67(17)
C14 C13 C12 119.45(18)
C19 C18 C17 118.33(19)
N4 C16 C15 123.67(16)
N4 C16 N5 118.14(15)
C15 C16 N5 118.18(16)
C19 C20 C21 120.13(18)
C16 C15 C14 117.90(18)
C13 C14 C15 119.27(18)
C20 C21 C22 120.20(19)
C20 C19 C18 120.69(18)
N5 N6 C17 115.09(14)
N5 N6 Ni1 118.64(11)
C17 N6 Ni1 125.43(11)
N6 N5 C16 112.97(14)
C12 N4 C16 118.03(15)
C12 N4 Ni1 128.00(12)
C16 N4 Ni1 113.76(11)
C29 C28 C33 121.37(16)
C29 C28 N9 118.14(15)
C33 C28 N9 120.47(16)
N7 C23 C24 122.59(17)
C28 C29 C30 119.21(18)
C32 C33 C28 118.37(19)
C29 C30 C31 120.0(2)
C31 C32 C33 120.8(2)
C24 C25 C26 118.75(18)
C25 C24 C23 119.31(17)
C32 C31 C30 120.23(18)
C23 N7 C27 117.39(15)
C23 N7 Ni1 129.03(13)
C27 N7 Ni1 112.94(11)
N8 N9 C28 113.85(14)
N8 N9 Ni1 116.28(11)
C28 N9 Ni1 128.31(12)
N9 N8 C27 114.07(14)
C8 C7 C6 118.65(19)
C27 C26 C25 118.31(18)
N7 C27 C26 123.59(16)
N7 C27 N8 118.48(15)
C26 C27 N8 117.93(16)
O1 Cl1 O2 111.01(15)
O1 Cl1 O4 109.08(13)
O2 Cl1 O4 109.30(13)
O1 Cl1 O3 108.54(12)
O2 Cl1 O3 109.22(12)
O4 Cl1 O3 109.68(11)
O6 Cl2 O8 107.86(13)
O6 Cl2 O5 109.19(13)
O8 Cl2 O5 110.03(16)
O6 Cl2 O7 110.91(12)
O8 Cl2 O7 110.22(12)
O5 Cl2 O7 108.62(11)

loop_
_geom_bond_atom_site_label_1
_geom_bond_atom_site_label_2
_geom_bond_distance
Ni1 N4 2.0405(14)
Ni1 N7 2.0524(15)
Ni1 N1 2.0630(15)
Ni1 N6 2.0919(14)
Ni1 N9 2.1224(14)
Ni1 N3 2.1682(14)
C11 C10 1.379(3)
C11 C6 1.389(2)
C6 C7 1.397(2)
C6 N3 1.432(2)
C1 N1 1.339(2)
C1 C2 1.388(3)
C4 C5 1.384(3)
C4 C3 1.386(3)
C3 C2 1.383(3)
C8 C7 1.383(3)
C8 C9 1.391(3)
C5 N1 1.351(2)
C5 N2 1.416(2)
C9 C10 1.387(3)
N3 N2 1.259(2)
C17 C22 1.384(3)
C17 C18 1.390(3)
C17 N6 1.432(2)
C22 C21 1.386(3)
C12 N4 1.336(2)
C12 C13 1.397(3)
C13 C14 1.375(3)
C18 C19 1.390(3)
C16 N4 1.349(2)
C16 C15 1.376(2)
C16 N5 1.421(2)
C20 C19 1.381(3)
C20 C21 1.383(3)
C15 C14 1.387(3)
N6 N5 1.255(2)
C28 C29 1.385(3)
C28 C33 1.397(3)
C28 N9 1.430(2)
C23 N7 1.333(2)
C23 C24 1.385(3)
C29 C30 1.388(3)
C33 C32 1.389(3)
C30 C31 1.389(3)
C32 C31 1.380(3)
C25 C24 1.376(3)
C25 C26 1.388(3)
N7 C27 1.349(2)
N9 N8 1.262(2)
N8 C27 1.415(2)
C26 C27 1.372(3)
Cl1 O1 1.4153(18)
Cl1 O2 1.4203(19)
Cl1 O4 1.4270(16)
Cl1 O3 1.4340(16)
Cl2 O6 1.4216(17)
Cl2 O8 1.422(2)
Cl2 O5 1.4269(17)
Cl2 O7 1.4337(16)
